data_4126325
loop_
_publ_author_name
'Andrez, Julie'
'Guidal, Valentin'
'Scopelliti, Rosario'
'P\'ecaut, Jacques'
'Gambarelli, Serge'
'Mazzanti, Marinella'

_publ_section_title
;
 Ligand and Metal Based Multielectron Redox Chemistry of Cobalt Supported
 by Tetradentate Schiff Bases.
;
_journal_issue 25
_journal_name_full 'Journal of the American Chemical Society'
_journal_page_first 8628
_journal_page_last 8638
_journal_paper_doi 10.1021/jacs.7b03604
_journal_volume 139
_journal_year 2017
_chemical_formula_moiety 'C90 H102 Co3 N6 Na6 O18, 2(C6 H14) [+ solvent]'
_chemical_formula_sum 'C102 H130 Co3 N6 Na6 O18'
_chemical_formula_weight 2042.84
_space_group_crystal_system monoclinic
_space_group_IT_number 15
_space_group_name_Hall '-C 2yc'
_space_group_name_H-M_alt 'C 1 2/c 1'
_symmetry_space_group_name_Hall '-C 2yc'
_symmetry_space_group_name_H-M 'C 1 2/c 1'
_atom_sites_solution_hydrogens geom
_atom_sites_solution_primary direct
_atom_sites_solution_secondary difmap
_audit_creation_method SHELXL-2016/6
_audit_update_record
;
2017-05-19 # Formatted by publCIF

;
_cell_angle_alpha 90
_cell_angle_beta 100.017(15)
_cell_angle_gamma 90
_cell_formula_units_Z 4
_cell_length_a 18.508(3)
_cell_length_b 29.695(5)
_cell_length_c 18.979(4)
_cell_measurement_reflns_used 77
_cell_measurement_temperature 100(2)
_cell_measurement_theta_max 22
_cell_measurement_theta_min 3
_cell_volume 10272(3)
_computing_cell_refinement 'Dirax/lsq (Duisenberg & Schreurs, 1989-2000)'
_computing_data_collection 'Collect (Bruker AXS BV, 1997-2004)'
_computing_data_reduction 'EvalCCD (Duisenberg & Schreurs, 1990-2000)'
_computing_molecular_graphics 'Mercury 3.9 (CSD, 2016)'
_computing_publication_material 'CIFtab (Sheldrick, 2016)'
_computing_structure_refinement 'SHELXL-2016/6 (Sheldrick, 2016)'
_computing_structure_solution 'SHELXS97 (Sheldrick, 1990)'
_diffrn_ambient_temperature 100(2)
_diffrn_measured_fraction_theta_full 0.998
_diffrn_measured_fraction_theta_max 0.997
_diffrn_measurement_device_type 'Bruker APEX II CCD'
_diffrn_measurement_method 'phi and omega scans'
_diffrn_radiation_monochromator graphite
_diffrn_radiation_source 'sealed tube'
_diffrn_radiation_type 'Mo K\a'
_diffrn_radiation_wavelength 0.71073
_diffrn_reflns_av_R_equivalents 0.1401
_diffrn_reflns_av_unetI/netI 0.1294
_diffrn_reflns_Laue_measured_fraction_full 0.998
_diffrn_reflns_Laue_measured_fraction_max 0.997
_diffrn_reflns_limit_h_max 21
_diffrn_reflns_limit_h_min -22
_diffrn_reflns_limit_k_max 35
_diffrn_reflns_limit_k_min -35
_diffrn_reflns_limit_l_max 22
_diffrn_reflns_limit_l_min -22
_diffrn_reflns_number 56773
_diffrn_reflns_point_group_measured_fraction_full 0.998
_diffrn_reflns_point_group_measured_fraction_max 0.997
_diffrn_reflns_theta_full 25.242
_diffrn_reflns_theta_max 25.409
_diffrn_reflns_theta_min 2.371
_exptl_absorpt_coefficient_mu 0.572
_exptl_absorpt_correction_T_max 0.7452
_exptl_absorpt_correction_T_min 0.5236
_exptl_absorpt_correction_type multi-scan
_exptl_absorpt_process_details 'SADABS 2008, Bruker AXS, 2008'
_exptl_crystal_colour green
_exptl_crystal_density_diffrn 1.321
_exptl_crystal_description prism
_exptl_crystal_F_000 4300
_exptl_crystal_size_max 0.453
_exptl_crystal_size_mid 0.299
_exptl_crystal_size_min 0.054
_refine_diff_density_max 1.045
_refine_diff_density_min -0.551
_refine_diff_density_rms 0.127
_refine_ls_extinction_method none
_refine_ls_goodness_of_fit_ref 1.083
_refine_ls_hydrogen_treatment constr
_refine_ls_matrix_type full
_refine_ls_number_parameters 614
_refine_ls_number_reflns 9452
_refine_ls_number_restraints 12
_refine_ls_restrained_S_all 1.083
_refine_ls_R_factor_all 0.1759
_refine_ls_R_factor_gt 0.0852
_refine_ls_shift/su_max 0.000
_refine_ls_shift/su_mean 0.000
_refine_ls_structure_factor_coef Fsqd
_refine_ls_weighting_details 'w=1/[\s^2^(Fo^2^)+(0.0395P)^2^+162.7547P] where P=(Fo^2^+2Fc^2^)/3'
_refine_ls_weighting_scheme calc
_refine_ls_wR_factor_gt 0.1666
_refine_ls_wR_factor_ref 0.2108
_reflns_Friedel_coverage 0.000
_reflns_number_gt 5289
_reflns_number_total 9452
_reflns_threshold_expression 'I > 2\s(I)'
_cod_data_source_file ja7b03604_si_006.cif
_cod_data_source_block shelx
_cod_original_cell_volume 10271(3)
_cod_database_code 4126325
_publcif_datablock.id {fe138b00-ec7d-4aba-9deb-beb5d904379e}

_shelx_shelxl_version_number 2016/6
_shelx_space_group_comment
;
The symmetry employed for this shelxl refinement is uniquely defined
by the following loop, which should always be used as a source of
symmetry information in preference to the above space-group names.
They are only intended as comments.
;
_shelx_estimated_absorpt_t_min 0.782
_shelx_estimated_absorpt_t_max 0.970
_publcif_info_exptl_table_max_cols 4
_publcif_info_exptl_table_use_headnotes n

loop_
_space_group_symop_operation_xyz
'x, y, z'
'-x, y, -z+1/2'
'x+1/2, y+1/2, z'
'-x+1/2, y+1/2, -z+1/2'
'-x, -y, -z'
'x, -y, z-1/2'
'-x+1/2, -y+1/2, -z'
'x+1/2, -y+1/2, z-1/2'

loop_
_atom_site_label
_atom_site_type_symbol
_atom_site_fract_x
_atom_site_fract_y
_atom_site_fract_z
_atom_site_U_iso_or_equiv
_atom_site_adp_type
_atom_site_occupancy
_atom_site_site_symmetry_order
_atom_site_calc_flag
_atom_site_refinement_flags_posn
_atom_site_refinement_flags_adp
_atom_site_refinement_flags_occupancy
Co1 Co 0.14862(5) 0.18430(3) 0.14112(5) 0.0172(2) Uani 1 1 d . . .
Co2 Co 0.000000 0.19383(4) 0.250000 0.0140(3) Uani 1 2 d S T P
Na1 Na 0.10476(15) 0.25793(9) 0.00556(14) 0.0255(7) Uani 1 1 d . . .
Na2 Na -0.05872(14) 0.10690(9) 0.30659(14) 0.0204(6) Uani 1 1 d . . .
Na3 Na 0.01207(15) 0.23433(9) 0.11379(14) 0.0244(7) Uani 1 1 d . . .
O1 O 0.0923(2) 0.18528(15) 0.0497(2) 0.0200(11) Uani 1 1 d . . .
O2 O 0.1368(2) 0.24853(15) 0.1327(2) 0.0185(11) Uani 1 1 d . . .
O3 O 0.0137(3) 0.20323(18) -0.0728(3) 0.0307(13) Uani 1 1 d . . .
O4 O 0.1907(3) 0.31345(17) 0.0614(3) 0.0289(12) Uani 1 1 d . . .
O5 O 0.0517(2) 0.14592(14) 0.3043(2) 0.0151(10) Uani 1 1 d . . .
O6 O 0.0480(3) 0.08855(16) 0.4083(2) 0.0223(11) Uani 1 1 d . . .
O41 O 0.0990(3) 0.29422(18) -0.1024(3) 0.0389(15) Uani 1 1 d . . .
O42 O -0.0060(3) 0.29518(16) 0.0315(2) 0.0246(12) Uani 1 1 d . . .
O43 O -0.0880(3) 0.03170(18) 0.2789(3) 0.0369(14) Uani 1 1 d . . .
N1 N 0.1759(3) 0.12506(18) 0.1410(3) 0.0181(13) Uani 1 1 d . . .
N2 N 0.1942(3) 0.18511(18) 0.2365(3) 0.0154(12) Uani 1 1 d . . .
N3 N 0.0635(3) 0.24002(18) 0.2852(3) 0.0156(12) Uani 1 1 d . . .
C1 C 0.0827(4) 0.1511(2) 0.0030(4) 0.0198(16) Uani 1 1 d . . .
C2 C 0.0391(4) 0.1594(3) -0.0656(4) 0.0270(18) Uani 1 1 d . . .
C3 C 0.0277(4) 0.1266(3) -0.1176(4) 0.0316(19) Uani 1 1 d . . .
H3 H -0.002982 0.132356 -0.162219 0.038 Uiso 1 1 calc R U .
C4 C 0.0620(4) 0.0848(3) -0.1037(4) 0.0311(19) Uani 1 1 d . . .
H4 H 0.055115 0.062380 -0.139952 0.037 Uiso 1 1 calc R U .
C5 C 0.1052(4) 0.0754(3) -0.0392(4) 0.0314(19) Uani 1 1 d . . .
H5 H 0.128236 0.046853 -0.031751 0.038 Uiso 1 1 calc R U .
C6 C 0.1161(4) 0.1082(2) 0.0173(4) 0.0209(16) Uani 1 1 d . . .
C7 C 0.1629(4) 0.0974(2) 0.0832(4) 0.0212(16) Uani 1 1 d . . .
H7 H 0.186569 0.068888 0.086786 0.025 Uiso 1 1 calc R U .
C8 C 0.2214(4) 0.1107(2) 0.2054(4) 0.0212(16) Uani 1 1 d . . .
C9 C 0.2609(4) 0.0707(2) 0.2175(4) 0.0267(18) Uani 1 1 d . . .
H9 H 0.256966 0.048661 0.180723 0.032 Uiso 1 1 calc R U .
C10 C 0.3054(4) 0.0626(3) 0.2821(4) 0.034(2) Uani 1 1 d . . .
H10 H 0.333043 0.035530 0.289567 0.040 Uiso 1 1 calc R U .
C11 C 0.3099(4) 0.0948(3) 0.3373(4) 0.0322(19) Uani 1 1 d . . .
H11 H 0.339910 0.088987 0.382344 0.039 Uiso 1 1 calc R U .
C12 C 0.2709(4) 0.1351(2) 0.3266(4) 0.0257(17) Uani 1 1 d . . .
H12 H 0.272296 0.155677 0.365208 0.031 Uiso 1 1 calc R U .
C13 C 0.2296(4) 0.1456(2) 0.2595(4) 0.0198(16) Uani 1 1 d . . .
C14 C 0.2015(4) 0.2246(2) 0.2826(4) 0.0158(15) Uani 1 1 d . U .
H14 H 0.245888 0.218696 0.319703 0.019 Uiso 1 1 calc R U .
C15 C 0.2207(4) 0.2665(2) 0.2425(4) 0.0186(15) Uani 1 1 d . . .
C16 C 0.2733(4) 0.2960(2) 0.2783(4) 0.0252(17) Uani 1 1 d . . .
H16 H 0.293515 0.290830 0.327132 0.030 Uiso 1 1 calc R U .
C17 C 0.2963(4) 0.3327(3) 0.2434(5) 0.038(2) Uani 1 1 d . . .
H17 H 0.330311 0.353371 0.269126 0.045 Uiso 1 1 calc R U .
C18 C 0.2700(4) 0.3399(3) 0.1701(5) 0.035(2) Uani 1 1 d . . .
H18 H 0.287913 0.364130 0.145394 0.043 Uiso 1 1 calc R U .
C19 C 0.2178(4) 0.3110(2) 0.1350(4) 0.0283(18) Uani 1 1 d . . .
C20 C 0.1894(4) 0.2743(2) 0.1703(4) 0.0216(16) Uani 1 1 d . . .
C21 C -0.0317(5) 0.2138(3) -0.1395(4) 0.051(3) Uani 1 1 d . . .
H21A H -0.004170 0.208847 -0.178477 0.077 Uiso 1 1 calc R U .
H21B H -0.046961 0.245394 -0.139348 0.077 Uiso 1 1 calc R U .
H21C H -0.075218 0.194389 -0.146444 0.077 Uiso 1 1 calc R U .
C22 C 0.2293(5) 0.3433(3) 0.0206(5) 0.047(2) Uani 1 1 d . . .
H22A H 0.221676 0.374547 0.034150 0.070 Uiso 1 1 calc R U .
H22B H 0.210581 0.339246 -0.030549 0.070 Uiso 1 1 calc R U .
H22C H 0.281857 0.336306 0.030571 0.070 Uiso 1 1 calc R U .
C23 C 0.0944(4) 0.1561(2) 0.3677(4) 0.0176(15) Uani 1 1 d . . .
C24 C 0.0941(3) 0.1255(2) 0.4239(3) 0.0089(13) Uani 1 1 d . U .
C25 C 0.1383(4) 0.1317(2) 0.4916(4) 0.0231(16) Uani 1 1 d . . .
H25 H 0.138822 0.109893 0.528384 0.028 Uiso 1 1 calc R U .
C26 C 0.1807(4) 0.1699(3) 0.5033(4) 0.0277(18) Uani 1 1 d . . .
H26 H 0.211352 0.174440 0.548335 0.033 Uiso 1 1 calc R U .
C27 C 0.1791(4) 0.2016(2) 0.4498(4) 0.0222(16) Uani 1 1 d . . .
H27 H 0.207876 0.228146 0.459268 0.027 Uiso 1 1 calc R U .
C28 C 0.1357(4) 0.1956(2) 0.3815(3) 0.0182(15) Uani 1 1 d . . .
C29 C 0.1368(3) 0.2325(2) 0.3261(3) 0.0157(15) Uani 1 1 d . . .
H29 H 0.149728 0.260808 0.354129 0.019 Uiso 1 1 calc R U .
C30 C 0.0377(3) 0.2831(2) 0.2677(3) 0.0148(14) Uani 1 1 d . . .
C31 C 0.0748(4) 0.3248(2) 0.2803(4) 0.0191(15) Uani 1 1 d . . .
H31 H 0.125681 0.325255 0.299611 0.023 Uiso 1 1 calc R U .
C32 C 0.0371(4) 0.3653(2) 0.2645(4) 0.0222(16) Uani 1 1 d . . .
H32 H 0.062452 0.393048 0.273687 0.027 Uiso 1 1 calc R U .
C33 C 0.0498(5) 0.0552(3) 0.4633(4) 0.0337(19) Uani 1 1 d . . .
H33A H 0.099628 0.043066 0.475927 0.051 Uiso 1 1 calc R U .
H33B H 0.015724 0.030796 0.445905 0.051 Uiso 1 1 calc R U .
H33C H 0.035326 0.068991 0.505661 0.051 Uiso 1 1 calc R U .
C41 C 0.0688(5) 0.3367(3) -0.1282(4) 0.039(2) Uani 1 1 d . . .
H41A H 0.083999 0.360653 -0.092349 0.047 Uiso 1 1 calc R U .
H41B H 0.014540 0.335289 -0.138178 0.047 Uiso 1 1 calc R U .
C42 C 0.0985(5) 0.3464(3) -0.1965(5) 0.054(3) Uani 1 1 d . . .
H42A H 0.144595 0.363910 -0.186648 0.064 Uiso 1 1 calc R U .
H42B H 0.062157 0.362826 -0.231716 0.064 Uiso 1 1 calc R U .
C43 C 0.1118(5) 0.2987(3) -0.2228(4) 0.039(2) Uani 1 1 d . . .
H43A H 0.065743 0.284983 -0.248006 0.047 Uiso 1 1 calc R U .
H43B H 0.148551 0.298845 -0.254949 0.047 Uiso 1 1 calc R U .
C44 C 0.1397(5) 0.2750(3) -0.1549(4) 0.040(2) Uani 1 1 d . . .
H44A H 0.130565 0.242180 -0.160211 0.047 Uiso 1 1 calc R U .
H44B H 0.193057 0.280022 -0.140189 0.047 Uiso 1 1 calc R U .
C45 C -0.0774(4) 0.3006(3) -0.0128(4) 0.0324(19) Uani 1 1 d . . .
H45A H -0.106953 0.272786 -0.012441 0.039 Uiso 1 1 calc R U .
H45B H -0.072647 0.307584 -0.062738 0.039 Uiso 1 1 calc R U .
C46 C -0.1126(4) 0.3393(3) 0.0203(4) 0.0317(19) Uani 1 1 d . . .
H46A H -0.133046 0.329538 0.062678 0.038 Uiso 1 1 calc R U .
H46B H -0.151801 0.353635 -0.014642 0.038 Uiso 1 1 calc R U .
C47 C -0.0478(4) 0.3707(3) 0.0411(4) 0.0340(19) Uani 1 1 d . . .
H47A H -0.039554 0.389230 -0.000059 0.041 Uiso 1 1 calc R U .
H47B H -0.055265 0.390767 0.080864 0.041 Uiso 1 1 calc R U .
C48 C 0.0155(4) 0.3387(2) 0.0643(4) 0.0254(17) Uani 1 1 d . . .
H48A H 0.060250 0.349990 0.048186 0.031 Uiso 1 1 calc R U .
H48B H 0.025600 0.335978 0.117052 0.031 Uiso 1 1 calc R U .
C49 C -0.1247(5) 0.0215(3) 0.2066(4) 0.037(2) Uani 1 1 d . . .
H49A H -0.088545 0.017239 0.174415 0.045 Uiso 1 1 calc R U .
H49B H -0.158636 0.046106 0.187582 0.045 Uiso 1 1 calc R U .
C50 C -0.1670(4) -0.0222(3) 0.2134(5) 0.037(2) Uani 1 1 d . . .
H50A H -0.216891 -0.015798 0.223071 0.045 Uiso 1 1 calc R U .
H50B H -0.170911 -0.040611 0.169501 0.045 Uiso 1 1 calc R U .
C51 C -0.1210(5) -0.0452(3) 0.2759(5) 0.041(2) Uani 1 1 d . . .
H51A H -0.079080 -0.061299 0.261343 0.049 Uiso 1 1 calc R U .
H51B H -0.150375 -0.066726 0.299031 0.049 Uiso 1 1 calc R U .
C52 C -0.0952(5) -0.0055(3) 0.3250(5) 0.047(2) Uani 1 1 d . . .
H52A H -0.131442 0.001351 0.356106 0.057 Uiso 1 1 calc R U .
H52B H -0.047471 -0.012434 0.355569 0.057 Uiso 1 1 calc R U .
C61 C -0.1258(7) 0.5631(4) -0.1271(6) 0.076(3) Uani 1 1 d . . .
H61A H -0.142816 0.540066 -0.163177 0.114 Uiso 1 1 calc R U .
H61B H -0.081198 0.577275 -0.137916 0.114 Uiso 1 1 calc R U .
H61C H -0.164044 0.585960 -0.127555 0.114 Uiso 1 1 calc R U .
C62 C -0.1087(7) 0.5406(4) -0.0512(7) 0.094(4) Uani 1 1 d . . .
H62A H -0.094085 0.563973 -0.014337 0.113 Uiso 1 1 calc R U .
H62B H -0.067495 0.519140 -0.049404 0.113 Uiso 1 1 calc R U .
C63 C -0.1784(6) 0.5150(4) -0.0353(6) 0.068(3) Uani 1 1 d . . .
H63A H -0.219318 0.536637 -0.036474 0.081 Uiso 1 1 calc R U .
H63B H -0.193573 0.492130 -0.072911 0.081 Uiso 1 1 calc R U .
C64 C -0.1629(6) 0.4920(4) 0.0378(6) 0.072(3) Uani 1 1 d . . .
H64A H -0.119285 0.472376 0.040383 0.087 Uiso 1 1 calc R U .
H64B H -0.151790 0.515157 0.075662 0.087 Uiso 1 1 calc R U .
C65 C -0.2271(7) 0.4642(4) 0.0512(6) 0.076(3) Uani 1 1 d . . .
H65A H -0.240340 0.442415 0.011502 0.092 Uiso 1 1 calc R U .
H65B H -0.269830 0.484153 0.051729 0.092 Uiso 1 1 calc R U .
C66 C -0.2102(7) 0.4379(4) 0.1235(7) 0.093(4) Uani 1 1 d . . .
H66A H -0.168665 0.417582 0.122734 0.139 Uiso 1 1 calc R U .
H66B H -0.253396 0.420419 0.130032 0.139 Uiso 1 1 calc R U .
H66C H -0.197904 0.459377 0.163000 0.139 Uiso 1 1 calc R U .

loop_
_atom_site_aniso_label
_atom_site_aniso_U_11
_atom_site_aniso_U_22
_atom_site_aniso_U_33
_atom_site_aniso_U_23
_atom_site_aniso_U_13
_atom_site_aniso_U_12
Co1 0.0165(5) 0.0184(5) 0.0159(5) 0.0003(4) 0.0003(4) -0.0009(4)
Co2 0.0144(7) 0.0147(7) 0.0114(7) 0.000 -0.0022(5) 0.000
Na1 0.0298(16) 0.0266(16) 0.0197(15) 0.0040(12) 0.0031(13) 0.0014(13)
Na2 0.0221(15) 0.0192(14) 0.0199(15) 0.0009(11) 0.0043(12) -0.0001(11)
Na3 0.0230(15) 0.0302(16) 0.0202(15) 0.0042(12) 0.0042(12) 0.0032(12)
O1 0.023(3) 0.018(3) 0.017(2) -0.004(2) -0.003(2) -0.001(2)
O2 0.019(3) 0.023(3) 0.011(2) 0.000(2) -0.003(2) -0.002(2)
O3 0.033(3) 0.038(3) 0.017(3) 0.000(2) -0.008(2) 0.001(2)
O4 0.026(3) 0.035(3) 0.025(3) 0.014(2) 0.003(2) -0.005(2)
O5 0.014(2) 0.019(2) 0.010(2) 0.0000(19) -0.0043(19) -0.0040(19)
O6 0.028(3) 0.024(3) 0.013(2) 0.006(2) 0.000(2) 0.000(2)
O41 0.056(4) 0.041(4) 0.023(3) 0.007(3) 0.016(3) 0.018(3)
O42 0.023(3) 0.025(3) 0.023(3) 0.005(2) -0.003(2) 0.001(2)
O43 0.044(4) 0.029(3) 0.036(3) -0.003(3) 0.003(3) -0.006(3)
N1 0.020(3) 0.018(3) 0.017(3) 0.001(2) 0.006(3) -0.002(2)
N2 0.013(3) 0.016(3) 0.017(3) 0.001(2) 0.001(2) 0.000(2)
N3 0.015(3) 0.017(3) 0.014(3) 0.000(2) 0.000(2) 0.002(2)
C1 0.018(4) 0.020(4) 0.020(4) 0.000(3) 0.002(3) -0.007(3)
C2 0.028(4) 0.030(4) 0.024(4) -0.003(3) 0.007(4) -0.007(3)
C3 0.031(4) 0.045(5) 0.019(4) -0.009(4) 0.004(3) -0.009(4)
C4 0.041(5) 0.032(5) 0.022(4) -0.013(3) 0.010(4) -0.010(4)
C5 0.038(5) 0.026(4) 0.033(5) -0.006(4) 0.014(4) -0.004(4)
C6 0.021(4) 0.025(4) 0.018(4) -0.004(3) 0.008(3) -0.005(3)
C7 0.030(4) 0.013(4) 0.021(4) -0.004(3) 0.005(3) 0.000(3)
C8 0.024(4) 0.020(4) 0.022(4) -0.001(3) 0.009(3) 0.001(3)
C9 0.029(4) 0.012(4) 0.040(5) -0.001(3) 0.009(4) 0.004(3)
C10 0.032(5) 0.023(4) 0.047(5) 0.012(4) 0.010(4) 0.014(4)
C11 0.033(5) 0.026(4) 0.036(5) 0.007(4) 0.000(4) 0.010(4)
C12 0.039(5) 0.020(4) 0.020(4) -0.004(3) 0.010(4) -0.009(3)
C13 0.015(4) 0.018(4) 0.026(4) 0.005(3) 0.002(3) 0.000(3)
C14 0.013(2) 0.017(2) 0.016(2) 0.0007(17) -0.0001(17) 0.0019(17)
C15 0.013(3) 0.014(4) 0.028(4) -0.004(3) 0.004(3) -0.001(3)
C16 0.017(4) 0.022(4) 0.033(4) -0.004(3) -0.007(3) -0.001(3)
C17 0.021(4) 0.029(5) 0.055(6) -0.002(4) -0.016(4) -0.012(4)
C18 0.025(4) 0.028(4) 0.051(6) 0.012(4) 0.000(4) -0.014(4)
C19 0.012(4) 0.026(4) 0.046(5) 0.002(4) 0.005(3) -0.002(3)
C20 0.013(4) 0.023(4) 0.027(4) -0.001(3) 0.001(3) 0.001(3)
C21 0.048(6) 0.072(7) 0.025(5) -0.013(5) -0.014(4) 0.013(5)
C22 0.041(5) 0.052(6) 0.048(6) 0.024(5) 0.013(5) -0.006(4)
C23 0.016(4) 0.021(4) 0.017(4) -0.001(3) 0.002(3) 0.005(3)
C24 0.0089(19) 0.0101(19) 0.0066(19) -0.0009(16) -0.0016(16) 0.0015(16)
C25 0.025(4) 0.028(4) 0.016(4) 0.006(3) 0.005(3) 0.006(3)
C26 0.029(4) 0.039(5) 0.011(4) -0.003(3) -0.007(3) 0.001(4)
C27 0.022(4) 0.026(4) 0.016(4) -0.001(3) -0.005(3) -0.003(3)
C28 0.015(3) 0.025(4) 0.014(4) 0.001(3) 0.001(3) 0.007(3)
C29 0.016(4) 0.012(3) 0.017(4) -0.001(3) -0.004(3) -0.002(3)
C30 0.013(3) 0.021(4) 0.008(3) -0.002(3) -0.005(3) 0.000(3)
C31 0.013(3) 0.022(4) 0.022(4) -0.001(3) 0.003(3) 0.001(3)
C32 0.027(4) 0.020(4) 0.020(4) -0.004(3) 0.003(3) -0.012(3)
C33 0.042(5) 0.029(4) 0.028(4) 0.007(4) 0.000(4) -0.006(4)
C41 0.044(5) 0.047(5) 0.025(5) -0.003(4) 0.007(4) 0.002(4)
C42 0.053(6) 0.068(7) 0.045(6) 0.015(5) 0.023(5) 0.010(5)
C43 0.037(5) 0.056(6) 0.027(5) -0.004(4) 0.010(4) -0.003(4)
C44 0.038(5) 0.043(5) 0.041(5) 0.007(4) 0.016(4) 0.014(4)
C45 0.025(4) 0.044(5) 0.026(4) 0.004(4) -0.002(3) -0.008(4)
C46 0.024(4) 0.039(5) 0.029(5) 0.008(4) -0.005(4) 0.006(4)
C47 0.031(5) 0.035(5) 0.033(5) 0.005(4) -0.002(4) 0.006(4)
C48 0.021(4) 0.028(4) 0.027(4) -0.001(3) 0.004(3) -0.002(3)
C49 0.048(5) 0.040(5) 0.027(5) -0.005(4) 0.013(4) -0.002(4)
C50 0.033(5) 0.036(5) 0.041(5) -0.009(4) 0.001(4) -0.005(4)
C51 0.048(6) 0.033(5) 0.040(5) -0.003(4) 0.007(4) -0.001(4)
C52 0.058(6) 0.040(5) 0.041(6) -0.009(4) 0.001(5) 0.010(5)
C61 0.087(9) 0.058(7) 0.085(9) 0.002(6) 0.020(7) -0.020(6)
C62 0.100(11) 0.087(10) 0.097(11) 0.022(8) 0.024(9) -0.028(8)
C63 0.082(8) 0.062(7) 0.058(7) -0.010(6) 0.004(6) 0.010(6)
C64 0.071(8) 0.073(8) 0.073(8) 0.001(6) 0.012(7) 0.015(6)
C65 0.079(9) 0.082(9) 0.068(8) 0.003(7) 0.012(7) -0.016(7)
C66 0.098(10) 0.098(11) 0.087(10) 0.009(8) 0.028(8) 0.019(8)

loop_
_atom_type_symbol
_atom_type_description
_atom_type_scat_dispersion_real
_atom_type_scat_dispersion_imag
_atom_type_scat_source
C C 0.0033 0.0016 'International Tables Vol C Tables 4.2.6.8 and 6.1.1.4'
H H 0.0000 0.0000 'International Tables Vol C Tables 4.2.6.8 and 6.1.1.4'
N N 0.0061 0.0033 'International Tables Vol C Tables 4.2.6.8 and 6.1.1.4'
O O 0.0106 0.0060 'International Tables Vol C Tables 4.2.6.8 and 6.1.1.4'
Na Na 0.0362 0.0249 'International Tables Vol C Tables 4.2.6.8 and 6.1.1.4'
Co Co 0.3494 0.9721 'International Tables Vol C Tables 4.2.6.8 and 6.1.1.4'

loop_
_geom_angle_atom_site_label_1
_geom_angle_atom_site_label_2
_geom_angle_atom_site_label_3
_geom_angle
_geom_angle_site_symmetry_1
_geom_angle_site_symmetry_3
N1 Co1 N2 86.3(2) . .
N1 Co1 O1 97.1(2) . .
N2 Co1 O1 172.9(2) . .
N1 Co1 O2 168.7(2) . .
N2 Co1 O2 95.4(2) . .
O1 Co1 O2 82.54(19) . .
N1 Co1 Na3 136.38(18) . .
N2 Co1 Na3 113.66(17) . .
O1 Co1 Na3 59.73(15) . .
O2 Co1 Na3 52.70(14) . .
N1 Co1 Na2 56.70(17) . 2
N2 Co1 Na2 82.88(17) . 2
O1 Co1 Na2 93.73(15) . 2
O2 Co1 Na2 134.60(15) . 2
Na3 Co1 Na2 86.42(8) . 2
N1 Co1 Na1 130.78(18) . .
N2 Co1 Na1 138.06(17) . .
O1 Co1 Na1 41.96(15) . .
O2 Co1 Na1 44.25(14) . .
Na3 Co1 Na1 56.20(7) . .
Na2 Co1 Na1 130.90(7) 2 .
N3 Co2 N3 84.5(3) . 2
N3 Co2 O5 97.4(2) . .
N3 Co2 O5 166.2(2) 2 .
N3 Co2 O5 166.2(2) . 2
N3 Co2 O5 97.4(2) 2 2
O5 Co2 O5 83.9(3) . 2
N3 Co2 Na3 60.87(17) . 2
N3 Co2 Na3 82.64(17) 2 2
O5 Co2 Na3 86.38(14) . 2
O5 Co2 Na3 132.92(14) 2 2
N3 Co2 Na3 82.64(18) . .
N3 Co2 Na3 60.87(17) 2 .
O5 Co2 Na3 132.92(14) . .
O5 Co2 Na3 86.38(14) 2 .
Na3 Co2 Na3 130.90(12) 2 .
N3 Co2 Na2 120.53(17) . 2
N3 Co2 Na2 137.54(17) 2 2
O5 Co2 Na2 52.27(14) . 2
O5 Co2 Na2 50.21(13) 2 2
Na3 Co2 Na2 138.55(8) 2 2
Na3 Co2 Na2 87.13(7) . 2
N3 Co2 Na2 137.54(17) . .
N3 Co2 Na2 120.54(17) 2 .
O5 Co2 Na2 50.21(13) . .
O5 Co2 Na2 52.28(14) 2 .
Na3 Co2 Na2 87.13(7) 2 .
Na3 Co2 Na2 138.55(8) . .
Na2 Co2 Na2 65.34(10) 2 .
O41 Na1 O1 139.3(2) . .
O41 Na1 O2 156.2(2) . .
O1 Na1 O2 63.58(16) . .
O41 Na1 O4 89.8(2) . .
O1 Na1 O4 124.95(19) . .
O2 Na1 O4 66.91(17) . .
O41 Na1 O42 93.2(2) . .
O1 Na1 O42 101.89(18) . .
O2 Na1 O42 85.39(17) . .
O4 Na1 O42 96.56(19) . .
O41 Na1 O3 81.9(2) . .
O1 Na1 O3 62.39(17) . .
O2 Na1 O3 121.51(19) . .
O4 Na1 O3 171.6(2) . .
O42 Na1 O3 85.16(18) . .
O41 Na1 Na3 141.35(19) . .
O1 Na1 Na3 55.38(13) . .
O2 Na1 Na3 49.49(13) . .
O4 Na1 Na3 105.88(16) . .
O42 Na1 Na3 50.69(13) . .
O3 Na1 Na3 81.62(14) . .
O41 Na1 Co1 162.24(17) . .
O1 Na1 Co1 32.14(11) . .
O2 Na1 Co1 34.02(11) . .
O4 Na1 Co1 93.18(14) . .
O42 Na1 Co1 103.80(14) . .
O3 Na1 Co1 94.43(14) . .
Na3 Na1 Co1 53.96(7) . .
O43 Na2 O5 129.3(2) . .
O43 Na2 O5 107.8(2) . 2
O5 Na2 O5 64.66(19) . 2
O43 Na2 O6 94.84(19) . .
O5 Na2 O6 64.02(16) . .
O5 Na2 O6 127.11(18) 2 .
O43 Na2 N1 96.2(2) . 2
O5 Na2 N1 133.65(19) . 2
O5 Na2 N1 114.05(19) 2 2
O6 Na2 N1 109.91(19) . 2
O43 Na2 C8 80.1(2) . 2
O5 Na2 C8 148.0(2) . 2
O5 Na2 C8 96.95(19) 2 2
O6 Na2 C8 134.40(19) . 2
N1 Na2 C8 28.53(18) 2 2
O43 Na2 Co2 143.92(17) . .
O5 Na2 Co2 38.59(11) . .
O5 Na2 Co2 38.59(11) 2 .
O6 Na2 Co2 99.71(13) . .
N1 Na2 Co2 109.27(15) 2 .
C8 Na2 Co2 110.86(15) 2 .
O43 Na2 C7 85.3(2) . 2
O5 Na2 C7 134.56(19) . 2
O5 Na2 C7 139.78(19) 2 2
O6 Na2 C7 87.74(18) . 2
N1 Na2 C7 25.75(17) 2 2
C8 Na2 C7 46.81(19) 2 2
Co2 Na2 C7 127.87(15) . 2
O43 Na2 Co1 131.64(17) . 2
O5 Na2 Co1 99.03(14) . 2
O5 Na2 Co1 92.07(13) 2 2
O6 Na2 Co1 107.58(14) . 2
N1 Na2 Co1 36.13(13) 2 2
C8 Na2 Co1 53.52(14) 2 2
Co2 Na2 Co1 74.37(6) . 2
C7 Na2 Co1 54.48(13) 2 2
O43 Na2 Na2 90.37(15) . 2
O5 Na2 Na2 47.06(12) . 2
O5 Na2 Na2 45.34(12) 2 2
O6 Na2 Na2 88.96(15) . 2
N1 Na2 Na2 159.30(17) 2 2
C8 Na2 Na2 135.93(19) 2 2
Co2 Na2 Na2 57.33(5) . 2
C7 Na2 Na2 174.31(14) 2 2
Co1 Na2 Na2 131.08(5) 2 2
O43 Na2 Na3 171.29(17) . 2
O5 Na2 Na3 55.02(12) . 2
O5 Na2 Na3 80.78(13) 2 2
O6 Na2 Na3 80.44(13) . 2
N1 Na2 Na3 78.68(14) 2 2
C8 Na2 Na3 97.94(15) 2 2
Co2 Na2 Na3 44.70(5) . 2
C7 Na2 Na3 87.20(14) 2 2
Co1 Na2 Na3 44.75(5) 2 2
Na2 Na2 Na3 96.83(6) 2 2
O2 Na3 O42 89.19(18) . .
O2 Na3 O1 61.80(16) . .
O42 Na3 O1 98.56(18) . .
O2 Na3 N3 122.05(19) . 2
O42 Na3 N3 114.1(2) . 2
O1 Na3 N3 146.73(19) . 2
O2 Na3 Co2 99.61(14) . .
O42 Na3 Co2 151.64(17) . .
O1 Na3 Co2 109.39(14) . .
N3 Na3 Co2 39.10(12) 2 .
O2 Na3 Co1 41.42(12) . .
O42 Na3 Co1 121.75(16) . .
O1 Na3 Co1 39.36(11) . .
N3 Na3 Co1 118.11(15) 2 .
Co2 Na3 Co1 80.07(7) . .
O2 Na3 C30 103.15(19) . 2
O42 Na3 C30 95.81(19) . 2
O1 Na3 C30 158.86(19) . 2
N3 Na3 C30 27.94(17) 2 2
Co2 Na3 C30 56.00(14) . 2
Co1 Na3 C30 119.51(15) . 2
O2 Na3 Na1 52.08(13) . .
O42 Na3 Na1 53.08(14) . .
O1 Na3 Na1 49.41(12) . .
N3 Na3 Na1 162.34(17) 2 .
Co2 Na3 Na1 148.91(11) . .
Co1 Na3 Na1 69.84(8) . .
C30 Na3 Na1 134.66(17) 2 .
O2 Na3 C28 164.1(2) . 2
O42 Na3 C28 106.8(2) . 2
O1 Na3 C28 114.18(19) . 2
N3 Na3 C28 51.78(18) 2 2
Co2 Na3 C28 66.39(14) . 2
Co1 Na3 C28 124.93(16) . 2
C30 Na3 C28 75.91(19) 2 2
Na1 Na3 C28 138.79(17) . 2
O2 Na3 C23 139.0(2) . 2
O42 Na3 C23 128.7(2) . 2
O1 Na3 C23 93.46(18) . 2
N3 Na3 C23 61.71(18) 2 2
Co2 Na3 C23 55.88(13) . 2
Co1 Na3 C23 98.44(15) . 2
C30 Na3 C23 89.56(19) 2 2
Na1 Na3 C23 134.96(17) . 2
C28 Na3 C23 26.52(18) 2 2
O2 Na3 Na2 88.31(14) . 2
O42 Na3 Na2 159.92(16) . 2
O1 Na3 Na2 62.90(12) . 2
N3 Na3 Na2 83.86(14) 2 2
Co2 Na3 Na2 48.17(6) . 2
Co1 Na3 Na2 48.83(6) . 2
C30 Na3 Na2 104.16(15) 2 2
Na1 Na3 Na2 111.14(10) . 2
C28 Na3 Na2 76.66(15) 2 2
C23 Na3 Na2 50.68(14) 2 2
C1 O1 Co1 126.4(4) . .
C1 O1 Na1 118.2(4) . .
Co1 O1 Na1 105.9(2) . .
C1 O1 Na3 137.0(4) . .
Co1 O1 Na3 80.91(17) . .
Na1 O1 Na3 75.21(16) . .
C20 O2 Co1 117.4(4) . .
C20 O2 Na3 143.0(4) . .
Co1 O2 Na3 85.88(18) . .
C20 O2 Na1 119.8(4) . .
Co1 O2 Na1 101.73(19) . .
Na3 O2 Na1 78.43(16) . .
C2 O3 C21 115.6(6) . .
C2 O3 Na1 110.7(4) . .
C21 O3 Na1 126.2(5) . .
C19 O4 C22 116.3(6) . .
C19 O4 Na1 119.8(4) . .
C22 O4 Na1 122.4(5) . .
C23 O5 Co2 118.2(4) . .
C23 O5 Na2 117.8(4) . .
Co2 O5 Na2 91.20(17) . .
C23 O5 Na2 140.1(4) . 2
Co2 O5 Na2 89.13(17) . 2
Na2 O5 Na2 87.60(17) . 2
C24 O6 C33 117.1(5) . .
C24 O6 Na2 110.8(3) . .
C33 O6 Na2 127.6(4) . .
C41 O41 C44 109.1(6) . .
C41 O41 Na1 132.2(4) . .
C44 O41 Na1 118.2(4) . .
C45 O42 C48 107.6(5) . .
C45 O42 Na3 118.4(4) . .
C48 O42 Na3 113.4(4) . .
C45 O42 Na1 130.1(4) . .
C48 O42 Na1 108.1(4) . .
Na3 O42 Na1 76.22(16) . .
C52 O43 C49 109.8(6) . .
C52 O43 Na2 130.1(5) . .
C49 O43 Na2 117.6(5) . .
C7 N1 C8 120.5(6) . .
C7 N1 Co1 124.9(5) . .
C8 N1 Co1 114.1(4) . .
C7 N1 Na2 98.2(4) . 2
C8 N1 Na2 91.0(4) . 2
Co1 N1 Na2 87.2(2) . 2
C13 N2 C14 120.4(5) . .
C13 N2 Co1 114.1(4) . .
C14 N2 Co1 125.1(4) . .
C30 N3 C29 121.2(5) . .
C30 N3 Co2 115.2(4) . .
C29 N3 Co2 123.5(4) . .
C30 N3 Na3 91.7(4) . 2
C29 N3 Na3 99.8(4) . 2
Co2 N3 Na3 80.03(19) . 2
O1 C1 C6 123.4(6) . .
O1 C1 C2 117.4(6) . .
C6 C1 C2 119.1(6) . .
C3 C2 O3 126.0(7) . .
C3 C2 C1 121.6(7) . .
O3 C2 C1 112.4(6) . .
C2 C3 C4 119.0(7) . .
C2 C3 H3 120.5 . .
C4 C3 H3 120.5 . .
C5 C4 C3 121.6(7) . .
C5 C4 H4 119.2 . .
C3 C4 H4 119.2 . .
C4 C5 C6 120.9(7) . .
C4 C5 H5 119.5 . .
C6 C5 H5 119.5 . .
C1 C6 C7 123.2(6) . .
C1 C6 C5 117.7(7) . .
C7 C6 C5 119.0(7) . .
N1 C7 C6 124.4(6) . .
N1 C7 Na2 56.1(3) . 2
C6 C7 Na2 102.5(4) . 2
N1 C7 H7 117.8 . .
C6 C7 H7 117.8 . .
Na2 C7 H7 111.5 2 .
C9 C8 N1 127.8(6) . .
C9 C8 C13 120.4(7) . .
N1 C8 C13 111.5(6) . .
C9 C8 Na2 118.3(5) . 2
N1 C8 Na2 60.4(3) . 2
C13 C8 Na2 93.5(4) . 2
C10 C9 C8 120.8(7) . .
C10 C9 H9 119.6 . .
C8 C9 H9 119.6 . .
C9 C10 C11 119.6(7) . .
C9 C10 H10 120.2 . .
C11 C10 H10 120.2 . .
C12 C11 C10 120.8(7) . .
C12 C11 H11 119.6 . .
C10 C11 H11 119.6 . .
C11 C12 C13 120.6(7) . .
C11 C12 H12 119.7 . .
C13 C12 H12 119.7 . .
N2 C13 C12 129.2(6) . .
N2 C13 C8 113.5(6) . .
C12 C13 C8 117.3(6) . .
N2 C14 C15 111.2(5) . .
N2 C14 C29 115.6(5) . .
C15 C14 C29 113.6(5) . .
N2 C14 H14 105.1 . .
C15 C14 H14 105.1 . .
C29 C14 H14 105.1 . .
C16 C15 C20 120.1(6) . .
C16 C15 C14 118.1(6) . .
C20 C15 C14 121.7(6) . .
C17 C16 C15 120.7(7) . .
C17 C16 H16 119.7 . .
C15 C16 H16 119.7 . .
C16 C17 C18 120.7(7) . .
C16 C17 H17 119.7 . .
C18 C17 H17 119.7 . .
C19 C18 C17 118.6(7) . .
C19 C18 H18 120.7 . .
C17 C18 H18 120.7 . .
C18 C19 O4 123.3(7) . .
C18 C19 C20 122.3(7) . .
O4 C19 C20 114.4(6) . .
O2 C20 C15 124.0(6) . .
O2 C20 C19 118.6(6) . .
C15 C20 C19 117.4(6) . .
O3 C21 H21A 109.5 . .
O3 C21 H21B 109.5 . .
H21A C21 H21B 109.5 . .
O3 C21 H21C 109.5 . .
H21A C21 H21C 109.5 . .
H21B C21 H21C 109.5 . .
O4 C22 H22A 109.5 . .
O4 C22 H22B 109.5 . .
H22A C22 H22B 109.5 . .
O4 C22 H22C 109.5 . .
H22A C22 H22C 109.5 . .
H22B C22 H22C 109.5 . .
O5 C23 C28 124.6(6) . .
O5 C23 C24 116.9(6) . .
C28 C23 C24 118.4(6) . .
O5 C23 Na3 89.1(4) . 2
C28 C23 Na3 71.8(4) . 2
C24 C23 Na3 108.2(4) . 2
O6 C24 C23 115.7(5) . .
O6 C24 C25 122.3(6) . .
C23 C24 C25 122.0(6) . .
C26 C25 C24 118.6(6) . .
C26 C25 H25 120.7 . .
C24 C25 H25 120.7 . .
C25 C26 C27 120.4(7) . .
C25 C26 H26 119.8 . .
C27 C26 H26 119.8 . .
C26 C27 C28 121.6(7) . .
C26 C27 H27 119.2 . .
C28 C27 H27 119.2 . .
C23 C28 C27 118.8(6) . .
C23 C28 C29 123.2(6) . .
C27 C28 C29 118.0(6) . .
C23 C28 Na3 81.7(4) . 2
C27 C28 Na3 107.6(4) . 2
C29 C28 Na3 82.3(4) . 2
N3 C29 C28 110.7(5) . .
N3 C29 C14 117.5(5) . .
C28 C29 C14 110.9(5) . .
N3 C29 H29 105.6 . .
C28 C29 H29 105.6 . .
C14 C29 H29 105.6 . .
N3 C30 C31 129.1(6) . .
N3 C30 C30 112.2(3) . 2
C31 C30 C30 118.7(4) . 2
N3 C30 Na3 60.4(3) . 2
C31 C30 Na3 120.4(4) . 2
C30 C30 Na3 87.2(5) 2 2
C32 C31 C30 120.5(6) . .
C32 C31 H31 119.7 . .
C30 C31 H31 119.7 . .
C32 C32 C31 120.5(4) 2 .
C32 C32 H32 119.7 2 .
C31 C32 H32 119.7 . .
O6 C33 H33A 109.5 . .
O6 C33 H33B 109.5 . .
H33A C33 H33B 109.5 . .
O6 C33 H33C 109.5 . .
H33A C33 H33C 109.5 . .
H33B C33 H33C 109.5 . .
O41 C41 C42 106.3(7) . .
O41 C41 H41A 110.5 . .
C42 C41 H41A 110.5 . .
O41 C41 H41B 110.5 . .
C42 C41 H41B 110.5 . .
H41A C41 H41B 108.7 . .
C41 C42 C43 101.9(7) . .
C41 C42 H42A 111.4 . .
C43 C42 H42A 111.4 . .
C41 C42 H42B 111.4 . .
C43 C42 H42B 111.4 . .
H42A C42 H42B 109.3 . .
C44 C43 C42 102.0(7) . .
C44 C43 H43A 111.4 . .
C42 C43 H43A 111.4 . .
C44 C43 H43B 111.4 . .
C42 C43 H43B 111.4 . .
H43A C43 H43B 109.2 . .
O41 C44 C43 105.2(6) . .
O41 C44 H44A 110.7 . .
C43 C44 H44A 110.7 . .
O41 C44 H44B 110.7 . .
C43 C44 H44B 110.7 . .
H44A C44 H44B 108.8 . .
O42 C45 C46 105.0(6) . .
O42 C45 H45A 110.7 . .
C46 C45 H45A 110.7 . .
O42 C45 H45B 110.7 . .
C46 C45 H45B 110.7 . .
H45A C45 H45B 108.8 . .
C45 C46 C47 101.4(6) . .
C45 C46 H46A 111.5 . .
C47 C46 H46A 111.5 . .
C45 C46 H46B 111.5 . .
C47 C46 H46B 111.5 . .
H46A C46 H46B 109.3 . .
C48 C47 C46 103.2(6) . .
C48 C47 H47A 111.1 . .
C46 C47 H47A 111.1 . .
C48 C47 H47B 111.1 . .
C46 C47 H47B 111.1 . .
H47A C47 H47B 109.1 . .
O42 C48 C47 107.0(6) . .
O42 C48 H48A 110.3 . .
C47 C48 H48A 110.3 . .
O42 C48 H48B 110.3 . .
C47 C48 H48B 110.3 . .
H48A C48 H48B 108.6 . .
O43 C49 C50 105.0(6) . .
O43 C49 H49A 110.7 . .
C50 C49 H49A 110.7 . .
O43 C49 H49B 110.7 . .
C50 C49 H49B 110.7 . .
H49A C49 H49B 108.8 . .
C51 C50 C49 103.0(7) . .
C51 C50 H50A 111.2 . .
C49 C50 H50A 111.2 . .
C51 C50 H50B 111.2 . .
C49 C50 H50B 111.2 . .
H50A C50 H50B 109.1 . .
C50 C51 C52 101.8(7) . .
C50 C51 H51A 111.4 . .
C52 C51 H51A 111.4 . .
C50 C51 H51B 111.4 . .
C52 C51 H51B 111.4 . .
H51A C51 H51B 109.3 . .
O43 C52 C51 106.0(7) . .
O43 C52 H52A 110.5 . .
C51 C52 H52A 110.5 . .
O43 C52 H52B 110.5 . .
C51 C52 H52B 110.5 . .
H52A C52 H52B 108.7 . .
C62 C61 H61A 109.5 . .
C62 C61 H61B 109.5 . .
H61A C61 H61B 109.5 . .
C62 C61 H61C 109.5 . .
H61A C61 H61C 109.5 . .
H61B C61 H61C 109.5 . .
C61 C62 C63 110.0(10) . .
C61 C62 H62A 109.7 . .
C63 C62 H62A 109.7 . .
C61 C62 H62B 109.7 . .
C63 C62 H62B 109.7 . .
H62A C62 H62B 108.2 . .
C64 C63 C62 111.1(10) . .
C64 C63 H63A 109.4 . .
C62 C63 H63A 109.4 . .
C64 C63 H63B 109.4 . .
C62 C63 H63B 109.4 . .
H63A C63 H63B 108.0 . .
C65 C64 C63 111.7(10) . .
C65 C64 H64A 109.3 . .
C63 C64 H64A 109.3 . .
C65 C64 H64B 109.3 . .
C63 C64 H64B 109.3 . .
H64A C64 H64B 107.9 . .
C64 C65 C66 112.2(10) . .
C64 C65 H65A 109.2 . .
C66 C65 H65A 109.2 . .
C64 C65 H65B 109.2 . .
C66 C65 H65B 109.2 . .
H65A C65 H65B 107.9 . .
C65 C66 H66A 109.5 . .
C65 C66 H66B 109.5 . .
H66A C66 H66B 109.5 . .
C65 C66 H66C 109.5 . .
H66A C66 H66C 109.5 . .
H66B C66 H66C 109.5 . .

loop_
_geom_bond_atom_site_label_1
_geom_bond_atom_site_label_2
_geom_bond_distance
_geom_bond_site_symmetry_2
Co1 N1 1.830(6) .
Co1 N2 1.859(5) .
Co1 O1 1.862(4) .
Co1 O2 1.923(5) .
Co1 Na3 2.900(3) .
Co1 Na2 3.100(3) 2
Co1 Na1 3.366(3) .
Co2 N3 1.854(5) .
Co2 N3 1.854(5) 2
Co2 O5 1.913(4) .
Co2 O5 1.913(4) 2
Co2 Na3 2.895(3) 2
Co2 Na3 2.895(3) .
Co2 Na2 3.067(3) 2
Co2 Na2 3.067(3) .
Na1 O41 2.301(6) .
Na1 O1 2.340(5) .
Na1 O2 2.399(5) .
Na1 O4 2.406(6) .
Na1 O42 2.453(5) .
Na1 O3 2.612(6) .
Na1 Na3 2.980(4) .
Na2 O43 2.336(6) .
Na2 O5 2.357(5) .
Na2 O5 2.426(5) 2
Na2 O6 2.569(5) .
Na2 N1 2.594(6) 2
Na2 C8 2.982(7) 2
Na2 C7 3.095(7) 2
Na2 Na2 3.311(5) 2
Na2 Na3 4.110(4) 2
Na3 O2 2.312(5) .
Na3 O42 2.374(5) .
Na3 O1 2.536(5) .
Na3 N3 2.567(6) 2
Na3 C30 2.953(7) 2
Na3 C28 2.981(7) 2
Na3 C23 3.106(7) 2
O1 C1 1.339(8) .
O2 C20 1.343(8) .
O3 C2 1.383(9) .
O3 C21 1.427(9) .
O4 C19 1.401(9) .
O4 C22 1.444(9) .
O5 C23 1.353(8) .
O6 C24 1.388(7) .
O6 C33 1.435(8) .
O41 C41 1.432(9) .
O41 C44 1.466(9) .
O42 C45 1.447(8) .
O42 C48 1.460(8) .
O43 C52 1.430(10) .
O43 C49 1.452(9) .
N1 C7 1.358(8) .
N1 C8 1.425(9) .
N2 C13 1.377(8) .
N2 C14 1.456(8) .
N3 C30 1.384(8) .
N3 C29 1.459(8) .
C1 C6 1.419(10) .
C1 C2 1.429(10) .
C2 C3 1.375(10) .
C3 C4 1.398(11) .
C3 H3 0.9500 .
C4 C5 1.369(11) .
C4 H4 0.9500 .
C5 C6 1.437(10) .
C5 H5 0.9500 .
C6 C7 1.429(10) .
C7 H7 0.9500 .
C8 C9 1.393(9) .
C8 C13 1.448(10) .
C9 C10 1.374(11) .
C9 H9 0.9500 .
C10 C11 1.410(11) .
C10 H10 0.9500 .
C11 C12 1.395(10) .
C11 H11 0.9500 .
C12 C13 1.402(10) .
C12 H12 0.9500 .
C14 C15 1.531(9) .
C14 C29 1.586(9) .
C14 H14 1.0000 .
C15 C16 1.396(9) .
C15 C20 1.411(10) .
C16 C17 1.380(11) .
C16 H16 0.9500 .
C17 C18 1.409(11) .
C17 H17 0.9500 .
C18 C19 1.375(10) .
C18 H18 0.9500 .
C19 C20 1.425(10) .
C21 H21A 0.9800 .
C21 H21B 0.9800 .
C21 H21C 0.9800 .
C22 H22A 0.9800 .
C22 H22B 0.9800 .
C22 H22C 0.9800 .
C23 C28 1.401(9) .
C23 C24 1.402(9) .
C24 C25 1.411(9) .
C25 C26 1.376(10) .
C25 H25 0.9500 .
C26 C27 1.381(10) .
C26 H26 0.9500 .
C27 C28 1.414(9) .
C27 H27 0.9500 .
C28 C29 1.520(9) .
C29 H29 1.0000 .
C30 C31 1.417(9) .
C30 C30 1.440(12) 2
C31 C32 1.395(9) .
C31 H31 0.9500 .
C32 C32 1.388(13) 2
C32 H32 0.9500 .
C33 H33A 0.9800 .
C33 H33B 0.9800 .
C33 H33C 0.9800 .
C41 C42 1.521(11) .
C41 H41A 0.9900 .
C41 H41B 0.9900 .
C42 C43 1.533(12) .
C42 H42A 0.9900 .
C42 H42B 0.9900 .
C43 C44 1.481(11) .
C43 H43A 0.9900 .
C43 H43B 0.9900 .
C44 H44A 0.9900 .
C44 H44B 0.9900 .
C45 C46 1.512(11) .
C45 H45A 0.9900 .
C45 H45B 0.9900 .
C46 C47 1.514(11) .
C46 H46A 0.9900 .
C46 H46B 0.9900 .
C47 C48 1.511(10) .
C47 H47A 0.9900 .
C47 H47B 0.9900 .
C48 H48A 0.9900 .
C48 H48B 0.9900 .
C49 C50 1.532(11) .
C49 H49A 0.9900 .
C49 H49B 0.9900 .
C50 C51 1.499(11) .
C50 H50A 0.9900 .
C50 H50B 0.9900 .
C51 C52 1.527(11) .
C51 H51A 0.9900 .
C51 H51B 0.9900 .
C52 H52A 0.9900 .
C52 H52B 0.9900 .
C61 C62 1.569(15) .
C61 H61A 0.9800 .
C61 H61B 0.9800 .
C61 H61C 0.9800 .
C62 C63 1.570(15) .
C62 H62A 0.9900 .
C62 H62B 0.9900 .
C63 C64 1.529(14) .
C63 H63A 0.9900 .
C63 H63B 0.9900 .
C64 C65 1.504(15) .
C64 H64A 0.9900 .
C64 H64B 0.9900 .
C65 C66 1.561(15) .
C65 H65A 0.9900 .
C65 H65B 0.9900 .
C66 H66A 0.9800 .
C66 H66B 0.9800 .
C66 H66C 0.9800 .

loop_
_geom_torsion_atom_site_label_1
_geom_torsion_atom_site_label_2
_geom_torsion_atom_site_label_3
_geom_torsion_atom_site_label_4
_geom_torsion
_geom_torsion_site_symmetry_1
_geom_torsion_site_symmetry_4
N1 Co1 O1 C1 -2.8(5) . .
O2 Co1 O1 C1 165.8(5) . .
Na3 Co1 O1 C1 -143.3(5) . .
Na2 Co1 O1 C1 -59.6(5) 2 .
Na1 Co1 O1 C1 145.0(6) . .
N1 Co1 O1 Na1 -147.8(2) . .
O2 Co1 O1 Na1 20.8(2) . .
Na3 Co1 O1 Na1 71.68(18) . .
Na2 Co1 O1 Na1 155.33(17) 2 .
N1 Co1 O1 Na3 140.54(19) . .
O2 Co1 O1 Na3 -50.86(16) . .
Na2 Co1 O1 Na3 83.65(12) 2 .
Na1 Co1 O1 Na3 -71.68(18) . .
N2 Co1 N1 C7 -178.1(6) . .
O1 Co1 N1 C7 8.2(6) . .
O2 Co1 N1 C7 -79.2(13) . .
Na3 Co1 N1 C7 60.9(6) . .
Na2 Co1 N1 C7 98.0(6) 2 .
Na1 Co1 N1 C7 -19.9(6) . .
N2 Co1 N1 C8 -6.0(4) . .
O1 Co1 N1 C8 -179.7(4) . .
O2 Co1 N1 C8 92.9(12) . .
Na3 Co1 N1 C8 -127.0(4) . .
Na2 Co1 N1 C8 -89.9(4) 2 .
Na1 Co1 N1 C8 152.2(4) . .
N2 Co1 N1 Na2 83.9(2) . 2
O1 Co1 N1 Na2 -89.81(19) . 2
O2 Co1 N1 Na2 -177.2(10) . 2
Na3 Co1 N1 Na2 -37.1(3) . 2
Na1 Co1 N1 Na2 -117.90(16) . 2
N1 Co1 N2 C13 4.8(5) . .
O2 Co1 N2 C13 -164.0(4) . .
Na3 Co1 N2 C13 144.6(4) . .
Na2 Co1 N2 C13 61.7(4) 2 .
Na1 Co1 N2 C13 -150.3(4) . .
N1 Co1 N2 C14 177.3(5) . .
O2 Co1 N2 C14 8.5(5) . .
Na3 Co1 N2 C14 -42.9(5) . .
Na2 Co1 N2 C14 -125.8(5) 2 .
Na1 Co1 N2 C14 22.2(6) . .
N3 Co2 N3 C30 -2.6(3) 2 .
O5 Co2 N3 C30 -168.8(4) . .
O5 Co2 N3 C30 96.4(9) 2 .
Na3 Co2 N3 C30 -87.2(4) 2 .
Na3 Co2 N3 C30 58.7(4) . .
Na2 Co2 N3 C30 141.0(4) 2 .
Na2 Co2 N3 C30 -133.2(4) . .
N3 Co2 N3 C29 179.8(6) 2 .
O5 Co2 N3 C29 13.5(5) . .
O5 Co2 N3 C29 -81.3(10) 2 .
Na3 Co2 N3 C29 95.2(5) 2 .
Na3 Co2 N3 C29 -119.0(5) . .
Na2 Co2 N3 C29 -36.7(5) 2 .
Na2 Co2 N3 C29 49.1(6) . .
N3 Co2 N3 Na3 84.6(2) 2 2
O5 Co2 N3 Na3 -81.63(17) . 2
O5 Co2 N3 Na3 -176.4(8) 2 2
Na3 Co2 N3 Na3 145.87(14) . 2
Na2 Co2 N3 Na3 -131.88(12) 2 2
Na2 Co2 N3 Na3 -46.1(3) . 2
Co1 O1 C1 C6 -0.8(9) . .
Na1 O1 C1 C6 140.4(5) . .
Na3 O1 C1 C6 -120.9(6) . .
Co1 O1 C1 C2 -177.8(5) . .
Na1 O1 C1 C2 -36.5(7) . .
Na3 O1 C1 C2 62.1(9) . .
C21 O3 C2 C3 3.6(11) . .
Na1 O3 C2 C3 -148.3(6) . .
C21 O3 C2 C1 -178.6(7) . .
Na1 O3 C2 C1 29.5(7) . .
O1 C1 C2 C3 178.4(6) . .
C6 C1 C2 C3 1.3(11) . .
O1 C1 C2 O3 0.5(9) . .
C6 C1 C2 O3 -176.6(6) . .
O3 C2 C3 C4 175.1(7) . .
C1 C2 C3 C4 -2.6(11) . .
C2 C3 C4 C5 1.5(11) . .
C3 C4 C5 C6 0.9(11) . .
O1 C1 C6 C7 0.4(10) . .
C2 C1 C6 C7 177.4(6) . .
O1 C1 C6 C5 -175.9(6) . .
C2 C1 C6 C5 1.0(10) . .
C4 C5 C6 C1 -2.1(10) . .
C4 C5 C6 C7 -178.6(7) . .
C8 N1 C7 C6 177.8(6) . .
Co1 N1 C7 C6 -10.6(10) . .
Na2 N1 C7 C6 81.7(7) 2 .
C8 N1 C7 Na2 96.1(6) . 2
Co1 N1 C7 Na2 -92.3(5) . 2
C1 C6 C7 N1 5.6(11) . .
C5 C6 C7 N1 -178.1(6) . .
C1 C6 C7 Na2 62.8(7) . 2
C5 C6 C7 Na2 -120.9(6) . 2
C7 N1 C8 C9 4.3(10) . .
Co1 N1 C8 C9 -168.2(6) . .
Na2 N1 C8 C9 104.5(7) 2 .
C7 N1 C8 C13 178.4(6) . .
Co1 N1 C8 C13 5.9(7) . .
Na2 N1 C8 C13 -81.5(5) 2 .
C7 N1 C8 Na2 -100.1(6) . 2
Co1 N1 C8 Na2 87.4(3) . 2
N1 C8 C9 C10 176.8(7) . .
C13 C8 C9 C10 3.2(11) . .
Na2 C8 C9 C10 -110.1(7) 2 .
C8 C9 C10 C11 1.5(11) . .
C9 C10 C11 C12 -1.3(12) . .
C10 C11 C12 C13 -3.6(11) . .
C14 N2 C13 C12 5.0(10) . .
Co1 N2 C13 C12 177.9(6) . .
C14 N2 C13 C8 -175.4(5) . .
Co1 N2 C13 C8 -2.5(7) . .
C11 C12 C13 N2 -172.4(7) . .
C11 C12 C13 C8 8.0(10) . .
C9 C8 C13 N2 172.5(6) . .
N1 C8 C13 N2 -2.1(8) . .
Na2 C8 C13 N2 -61.6(5) 2 .
C9 C8 C13 C12 -7.9(10) . .
N1 C8 C13 C12 177.5(6) . .
Na2 C8 C13 C12 118.0(6) 2 .
C13 N2 C14 C15 131.0(6) . .
Co1 N2 C14 C15 -41.0(7) . .
C13 N2 C14 C29 -97.6(7) . .
Co1 N2 C14 C29 90.4(6) . .
N2 C14 C15 C16 -138.1(6) . .
C29 C14 C15 C16 89.4(7) . .
N2 C14 C15 C20 38.6(8) . .
C29 C14 C15 C20 -93.9(7) . .
C20 C15 C16 C17 -1.0(11) . .
C14 C15 C16 C17 175.7(7) . .
C15 C16 C17 C18 -3.3(12) . .
C16 C17 C18 C19 3.6(12) . .
C17 C18 C19 O4 -176.4(7) . .
C17 C18 C19 C20 0.3(12) . .
C22 O4 C19 C18 10.3(10) . .
Na1 O4 C19 C18 176.3(6) . .
C22 O4 C19 C20 -166.6(7) . .
Na1 O4 C19 C20 -0.6(8) . .
Co1 O2 C20 C15 -44.8(8) . .
Na3 O2 C20 C15 78.9(9) . .
Na1 O2 C20 C15 -168.9(5) . .
Co1 O2 C20 C19 132.8(5) . .
Na3 O2 C20 C19 -103.5(8) . .
Na1 O2 C20 C19 8.7(8) . .
C16 C15 C20 O2 -177.7(6) . .
C14 C15 C20 O2 5.7(10) . .
C16 C15 C20 C19 4.7(10) . .
C14 C15 C20 C19 -171.9(6) . .
C18 C19 C20 O2 177.9(7) . .
O4 C19 C20 O2 -5.2(9) . .
C18 C19 C20 C15 -4.4(11) . .
O4 C19 C20 C15 172.6(6) . .
Co2 O5 C23 C28 -36.1(8) . .
Na2 O5 C23 C28 -144.2(5) . .
Na2 O5 C23 C28 91.9(8) 2 .
Co2 O5 C23 C24 140.9(5) . .
Na2 O5 C23 C24 32.8(7) . .
Na2 O5 C23 C24 -91.1(7) 2 .
Co2 O5 C23 Na3 30.9(4) . 2
Na2 O5 C23 Na3 -77.2(3) . 2
Na2 O5 C23 Na3 158.9(5) 2 2
C33 O6 C24 C23 176.3(6) . .
Na2 O6 C24 C23 -25.6(6) . .
C33 O6 C24 C25 -3.1(9) . .
Na2 O6 C24 C25 154.9(5) . .
O5 C23 C24 O6 -1.7(8) . .
C28 C23 C24 O6 175.5(5) . .
Na3 C23 C24 O6 96.8(5) 2 .
O5 C23 C24 C25 177.7(6) . .
C28 C23 C24 C25 -5.1(9) . .
Na3 C23 C24 C25 -83.8(6) 2 .
O6 C24 C25 C26 -178.1(6) . .
C23 C24 C25 C26 2.6(10) . .
C24 C25 C26 C27 0.8(11) . .
C25 C26 C27 C28 -1.5(11) . .
O5 C23 C28 C27 -178.8(6) . .
C24 C23 C28 C27 4.2(9) . .
Na3 C23 C28 C27 105.5(6) 2 .
O5 C23 C28 C29 0.6(10) . .
C24 C23 C28 C29 -176.4(6) . .
Na3 C23 C28 C29 -75.1(6) 2 .
O5 C23 C28 Na3 75.7(6) . 2
C24 C23 C28 Na3 -101.3(5) . 2
C26 C27 C28 C23 -1.1(10) . .
C26 C27 C28 C29 179.6(6) . .
C26 C27 C28 Na3 89.0(7) . 2
C30 N3 C29 C28 138.8(6) . .
Co2 N3 C29 C28 -43.7(7) . .
Na3 N3 C29 C28 40.7(5) 2 .
C30 N3 C29 C14 -92.4(7) . .
Co2 N3 C29 C14 85.1(6) . .
Na3 N3 C29 C14 169.5(4) 2 .
C23 C28 C29 N3 40.8(8) . .
C27 C28 C29 N3 -139.9(6) . .
Na3 C28 C29 N3 -34.0(5) 2 .
C23 C28 C29 C14 -91.5(7) . .
C27 C28 C29 C14 87.9(7) . .
Na3 C28 C29 C14 -166.3(5) 2 .
N2 C14 C29 N3 -61.8(7) . .
C15 C14 C29 N3 68.5(7) . .
N2 C14 C29 C28 66.9(7) . .
C15 C14 C29 C28 -162.8(5) . .
C29 N3 C30 C31 4.3(10) . .
Co2 N3 C30 C31 -173.4(6) . .
Na3 N3 C30 C31 106.8(7) 2 .
C29 N3 C30 C30 -175.4(6) . 2
Co2 N3 C30 C30 6.9(9) . 2
Na3 N3 C30 C30 -72.9(7) 2 2
C29 N3 C30 Na3 -102.5(5) . 2
Co2 N3 C30 Na3 79.8(3) . 2
N3 C30 C31 C32 -174.0(7) . .
C30 C30 C31 C32 5.7(11) 2 .
Na3 C30 C31 C32 -99.1(7) 2 .
C30 C31 C32 C32 -0.7(12) . 2
C44 O41 C41 C42 -5.7(9) . .
Na1 O41 C41 C42 166.6(6) . .
O41 C41 C42 C43 27.3(9) . .
C41 C42 C43 C44 -38.3(9) . .
C41 O41 C44 C43 -19.3(9) . .
Na1 O41 C44 C43 167.1(5) . .
C42 C43 C44 O41 35.7(9) . .
C48 O42 C45 C46 -26.3(7) . .
Na3 O42 C45 C46 103.9(6) . .
Na1 O42 C45 C46 -160.2(4) . .
O42 C45 C46 C47 38.9(7) . .
C45 C46 C47 C48 -36.2(8) . .
C45 O42 C48 C47 2.8(7) . .
Na3 O42 C48 C47 -130.1(5) . .
Na1 O42 C48 C47 147.4(5) . .
C46 C47 C48 O42 21.5(8) . .
C52 O43 C49 C50 9.4(9) . .
Na2 O43 C49 C50 -154.4(5) . .
O43 C49 C50 C51 -29.7(8) . .
C49 C50 C51 C52 37.3(8) . .
C49 O43 C52 C51 14.5(9) . .
Na2 O43 C52 C51 175.6(5) . .
C50 C51 C52 O43 -32.6(9) . .
C61 C62 C63 C64 178.9(10) . .
C62 C63 C64 C65 -175.2(10) . .
C63 C64 C65 C66 176.2(10) . .

loop_
_publcif_info_datablock.id
_publcif_info_datablock.publ_exptl
_publcif_info_datablock.publ_geom
_publcif_info_datablock.structure
{fe138b00-ec7d-4aba-9deb-beb5d904379e} y y y

loop_
_publcif_info_exptl_table_extra_item
sin_theta_over_lambda_max

loop_
_publcif_info_tables.block_id
_publcif_info_tables.reference_item
{fe138b00-ec7d-4aba-9deb-beb5d904379e} '_publcif_info_datablock.publ_exptl'
